data_2019573
loop_
_publ_author_name
'Poto\<c\<n\'ak, Ivan'
'V\'ahovsk\'a, Lucia'
'Herich, Peter'

_publ_section_title
;
 Low-dimensional compounds containing cyanide groups. XXV. Synthesis,
 spectroscopic properties and crystal structures of two ionic iron(II)
 complexes with tricyanomethanide:
 tris(1,10-phenanthroline-\k^2^<i>N</i>,<i>N</i>')iron(II)
 bis(tricyanomethanide) and
 tris(2,2'-bipyridine-\k^2^<i>N</i>,<i>N</i>')iron(II)
 bis(tricyanomethanide) sesquihydrate
;
_journal_coeditor_code EM3067
_journal_issue 5
_journal_name_full 'Acta Crystallographica Section C'
_journal_page_first 432
_journal_page_last 436
_journal_paper_doi 10.1107/S2053229614006512
_journal_volume 70
_journal_year 2014
_chemical_formula_iupac '[Fe (C12 H8 N2)3] (C4 N3)2'
_chemical_formula_moiety 'C36 H24 Fe N6 2+, 2(C4 N3 -)'
_chemical_formula_sum 'C44 H24 Fe N12'
_chemical_formula_weight 776.60
_chemical_name_systematic
;
Tris(1,10-phenanthroline-\k^2^<i>N</i>,<i>N</i>')iron(II)
bis(tricyanomethanide)
;
_space_group_crystal_system monoclinic
_space_group_IT_number 14
_space_group_name_Hall '-P 2yn'
_space_group_name_H-M_alt 'P 1 21/n 1'
_symmetry_space_group_name_Hall '-P 2yn'
_symmetry_space_group_name_H-M 'P 1 21/n 1'
_atom_sites_solution_hydrogens geom
_atom_sites_solution_primary direct
_atom_sites_solution_secondary difmap
_audit_creation_method SHELXL2013
_cell_angle_alpha 90
_cell_angle_beta 90.683(5)
_cell_angle_gamma 90
_cell_formula_units_Z 4
_cell_length_a 9.3618(5)
_cell_length_b 30.6516(14)
_cell_length_c 12.5952(8)
_cell_measurement_reflns_used 20688
_cell_measurement_temperature 193(2)
_cell_measurement_theta_max 29.45
_cell_measurement_theta_min 1.745
_cell_volume 3614.0(3)
_computing_cell_refinement 'WinCell in X-AREA (Stoe & Cie, 2002)'
_computing_data_collection 'WinExpose in X-AREA (Stoe & Cie, 2002)'
_computing_data_reduction 'WinIntegrate in X-AREA (Stoe & Cie, 2002)'
_computing_molecular_graphics 'DIAMOND (Brandenburg, 2001)'
_computing_publication_material 'SHELXL2013 (Sheldrick, 2008)'
_computing_structure_refinement 'SHELXL2013 (Sheldrick, 2008)'
_computing_structure_solution 'SHELXS2013 (Sheldrick, 2008)'
_diffrn_ambient_temperature 193(2)
_diffrn_measured_fraction_theta_full 1.000
_diffrn_measured_fraction_theta_max 1.000
_diffrn_measurement_device_type 'Stoe IPDSII'
_diffrn_measurement_method \w
_diffrn_radiation_type MoK\a
_diffrn_radiation_wavelength 0.71069
_diffrn_reflns_av_R_equivalents 0.0391
_diffrn_reflns_limit_h_max 11
_diffrn_reflns_limit_h_min -11
_diffrn_reflns_limit_k_max 38
_diffrn_reflns_limit_k_min -38
_diffrn_reflns_limit_l_max 15
_diffrn_reflns_limit_l_min -15
_diffrn_reflns_number 27223
_diffrn_reflns_theta_full 25.240
_diffrn_reflns_theta_max 26.500
_diffrn_reflns_theta_min 1.748
_exptl_absorpt_coefficient_mu 0.470
_exptl_absorpt_correction_T_max 0.9263
_exptl_absorpt_correction_T_min 0.8430
_exptl_absorpt_correction_type numerical
_exptl_absorpt_process_details '(XPREP in SHELXTL; Sheldrick, 2008)'
_exptl_crystal_colour 'dark red'
_exptl_crystal_density_diffrn 1.427
_exptl_crystal_description prism
_exptl_crystal_F_000 1592
_exptl_crystal_size_max 0.11
_exptl_crystal_size_mid 0.11
_exptl_crystal_size_min 0.10
_refine_diff_density_max 0.228
_refine_diff_density_min -0.318
_refine_ls_extinction_method none
_refine_ls_goodness_of_fit_ref 0.976
_refine_ls_hydrogen_treatment constr
_refine_ls_matrix_type full
_refine_ls_number_parameters 520
_refine_ls_number_reflns 7492
_refine_ls_number_restraints 0
_refine_ls_restrained_S_all 0.976
_refine_ls_R_factor_all 0.0477
_refine_ls_R_factor_gt 0.0308
_refine_ls_shift/su_max 0.001
_refine_ls_shift/su_mean 0.000
_refine_ls_structure_factor_coef Fsqd
_refine_ls_weighting_details 'w = 1/[\s^2^(Fo^2^)+(0.0328P)^2^] where P=(Fo^2^+2Fc^2^)/3'
_refine_ls_weighting_scheme calc
_refine_ls_wR_factor_gt 0.0628
_refine_ls_wR_factor_ref 0.0654
_reflns_number_gt 5624
_reflns_number_total 7492
_reflns_threshold_expression I>2\s(I)
_cod_data_source_file em3067sup1.cif
_cod_data_source_block I
_cod_database_code 2019573
_cod_database_fobs_code 2019573
_shelx_space_group_comment
;
The symmetry employed for this shelxl refinement is uniquely defined
by the following loop, which should always be used as a source of
symmetry information in preference to the above space-group names.
They are only intended as comments.
;
_shelxl_version_number .2013

loop_
_space_group_symop_operation_xyz
'x, y, z'
'-x+1/2, y+1/2, -z+1/2'
'-x, -y, -z'
'x-1/2, -y-1/2, z-1/2'

loop_
_atom_site_type_symbol
_atom_site_label
_atom_site_fract_x
_atom_site_fract_y
_atom_site_fract_z
_atom_site_U_iso_or_equiv
_atom_site_adp_type
_atom_site_calc_flag
_atom_site_occupancy
Fe Fe1 0.55637(2) 0.11933(2) 0.73383(2) 0.02313(6) Uani d 1
N N10 0.65910(13) 0.10485(4) 0.86705(9) 0.0247(3) Uani d 1
N N20 0.51520(13) 0.05610(4) 0.73296(9) 0.0252(3) Uani d 1
N N30 0.38084(14) 0.13332(4) 0.81261(10) 0.0264(3) Uani d 1
N N40 0.58829(14) 0.18291(4) 0.74655(10) 0.0277(3) Uani d 1
N N50 0.46751(14) 0.13060(4) 0.59297(10) 0.0270(3) Uani d 1
N N60 0.72861(14) 0.10868(4) 0.64813(10) 0.0265(3) Uani d 1
C C11 0.65446(16) 0.06141(5) 0.89074(11) 0.0255(3) Uani d 1
C C12 0.73437(17) 0.13043(5) 0.93300(12) 0.0294(3) Uani d 1
H H12 0.7396 0.1608 0.9180 0.035 Uiso calc 1
C C13 0.80581(18) 0.11444(6) 1.02315(12) 0.0346(4) Uani d 1
H H13 0.8577 0.1338 1.0681 0.041 Uiso calc 1
C C14 0.80077(18) 0.07083(6) 1.04642(13) 0.0352(4) Uani d 1
H H14 0.8487 0.0598 1.1076 0.042 Uiso calc 1
C C15 0.72384(17) 0.04255(5) 0.97869(12) 0.0303(3) Uani d 1
C C16 0.71353(19) -0.00371(5) 0.99315(13) 0.0360(4) Uani d 1
H H16 0.7609 -0.0169 1.0520 0.043 Uiso calc 1
C C21 0.57622(16) 0.03478(5) 0.81770(11) 0.0251(3) Uani d 1
C C22 0.44028(18) 0.03219(5) 0.66375(13) 0.0328(4) Uani d 1
H H22 0.3983 0.0462 0.6038 0.039 Uiso calc 1
C C23 0.4211(2) -0.01279(5) 0.67599(14) 0.0402(4) Uani d 1
H H23 0.3652 -0.0286 0.6257 0.048 Uiso calc 1
C C24 0.4829(2) -0.03398(5) 0.76043(13) 0.0386(4) Uani d 1
H H24 0.4706 -0.0645 0.7689 0.046 Uiso calc 1
C C25 0.56477(18) -0.01018(5) 0.83453(12) 0.0304(3) Uani d 1
C C26 0.63755(19) -0.02896(5) 0.92453(13) 0.0360(4) Uani d 1
H H26 0.6324 -0.0595 0.9361 0.043 Uiso calc 1
C C31 0.36801(17) 0.17667(5) 0.83462(12) 0.0283(3) Uani d 1
C C32 0.27761(18) 0.10704(5) 0.84723(13) 0.0331(4) Uani d 1
H H32 0.2837 0.0768 0.8318 0.040 Uiso calc 1
C C33 0.16158(19) 0.12196(6) 0.90484(15) 0.0429(4) Uani d 1
H H33 0.0919 0.1019 0.9293 0.051 Uiso calc 1
C C34 0.1479(2) 0.16542(6) 0.92629(15) 0.0464(5) Uani d 1
H H34 0.0686 0.1758 0.9653 0.056 Uiso calc 1
C C35 0.25242(19) 0.19461(6) 0.88988(14) 0.0374(4) Uani d 1
C C36 0.2493(2) 0.24074(6) 0.90564(17) 0.0510(5) Uani d 1
H H36 0.1722 0.2535 0.9429 0.061 Uiso calc 1
C C41 0.47959(17) 0.20372(5) 0.79708(12) 0.0284(3) Uani d 1
C C42 0.69335(19) 0.20759(5) 0.70878(14) 0.0369(4) Uani d 1
H H42 0.7708 0.1938 0.6740 0.044 Uiso calc 1
C C43 0.6936(2) 0.25311(6) 0.71848(15) 0.0453(5) Uani d 1
H H43 0.7699 0.2696 0.6897 0.054 Uiso calc 1
C C44 0.5852(2) 0.27385(6) 0.76900(15) 0.0453(5) Uani d 1
H H44 0.5852 0.3047 0.7753 0.054 Uiso calc 1
C C45 0.4737(2) 0.24909(5) 0.81167(14) 0.0377(4) Uani d 1
C C46 0.3545(2) 0.26650(6) 0.86829(17) 0.0507(5) Uani d 1
H H46 0.3494 0.2971 0.8799 0.061 Uiso calc 1
C C51 0.56352(17) 0.12778(5) 0.51211(11) 0.0267(3) Uani d 1
C C52 0.33459(18) 0.14250(5) 0.56701(13) 0.0343(4) Uani d 1
H H52 0.2660 0.1448 0.6217 0.041 Uiso calc 1
C C53 0.2918(2) 0.15172(6) 0.46238(14) 0.0412(4) Uani d 1
H H53 0.1958 0.1600 0.4475 0.049 Uiso calc 1
C C54 0.3876(2) 0.14890(6) 0.38159(13) 0.0390(4) Uani d 1
H H54 0.3590 0.1551 0.3106 0.047 Uiso calc 1
C C55 0.52884(18) 0.13677(5) 0.40527(12) 0.0313(4) Uani d 1
C C56 0.6394(2) 0.13198(5) 0.32783(13) 0.0353(4) Uani d 1
H H56 0.6190 0.1387 0.2556 0.042 Uiso calc 1
C C61 0.70413(16) 0.11476(5) 0.54171(11) 0.0264(3) Uani d 1
C C62 0.85816(17) 0.09536(5) 0.67781(13) 0.0319(4) Uani d 1
H H62 0.8774 0.0911 0.7513 0.038 Uiso calc 1
C C63 0.96753(19) 0.08726(6) 0.60545(14) 0.0376(4) Uani d 1
H H63 1.0578 0.0770 0.6300 0.045 Uiso calc 1
C C64 0.94392(19) 0.09415(5) 0.49967(14) 0.0368(4) Uani d 1
H H64 1.0180 0.0892 0.4502 0.044 Uiso calc 1
C C65 0.80927(18) 0.10867(5) 0.46456(12) 0.0307(4) Uani d 1
C C66 0.77202(19) 0.11813(5) 0.35566(12) 0.0363(4) Uani d 1
H H66 0.8419 0.1146 0.3023 0.044 Uiso calc 1
C C1 0.89240(19) -0.03417(6) 0.71828(14) 0.0388(4) Uani d 1
C C2 0.9753(2) -0.00248(6) 0.77134(15) 0.0464(5) Uani d 1
N N2 1.0423(2) 0.02325(6) 0.81577(16) 0.0692(6) Uani d 1
C C3 0.8157(2) -0.02292(7) 0.62522(16) 0.0491(5) Uani d 1
N N3 0.7544(2) -0.01431(7) 0.54861(16) 0.0752(6) Uani d 1
C C4 0.8888(2) -0.07696(7) 0.75797(14) 0.0408(4) Uani d 1
N N4 0.8900(2) -0.11228(6) 0.78832(14) 0.0580(5) Uani d 1
C C5 0.6279(2) 0.23478(7) 1.08715(16) 0.0480(5) Uani d 1
C C6 0.560(2) 0.2752(7) 1.0993(10) 0.049(2) Uani d 0.5
C C6A 0.578(2) 0.2748(7) 1.1324(10) 0.049(2) Uani d 0.5
N N6 0.5113(14) 0.3091(5) 1.1153(7) 0.074(2) Uani d 0.5
N N6A 0.5349(14) 0.3074(5) 1.1630(7) 0.074(2) Uani d 0.5
C C7 0.7709(2) 0.23323(7) 1.05501(18) 0.0541(5) Uani d 1
N N7 0.8877(2) 0.23200(7) 1.0286(2) 0.0838(7) Uani d 1
C C8 0.5449(2) 0.19672(7) 1.09071(14) 0.0451(5) Uani d 1
N N8 0.4783(2) 0.16503(7) 1.09364(14) 0.0603(5) Uani d 1

loop_
_atom_site_aniso_label
_atom_site_aniso_U_11
_atom_site_aniso_U_22
_atom_site_aniso_U_33
_atom_site_aniso_U_12
_atom_site_aniso_U_13
_atom_site_aniso_U_23
Fe1 0.02155(11) 0.02257(10) 0.02527(10) 0.00107(9) 0.00007(7) 0.00098(9)
N10 0.0233(7) 0.0254(6) 0.0255(6) 0.0007(5) 0.0024(5) -0.0005(5)
N20 0.0248(7) 0.0257(6) 0.0253(6) 0.0011(5) -0.0007(5) -0.0014(5)
N30 0.0249(7) 0.0263(6) 0.0281(6) 0.0021(5) 0.0004(5) 0.0030(5)
N40 0.0272(7) 0.0263(7) 0.0297(7) -0.0009(5) -0.0015(5) 0.0019(5)
N50 0.0252(7) 0.0240(6) 0.0317(7) 0.0006(5) -0.0009(5) 0.0036(5)
N60 0.0262(7) 0.0252(6) 0.0281(6) 0.0014(5) -0.0003(5) -0.0005(5)
C11 0.0232(8) 0.0273(8) 0.0260(7) 0.0016(6) 0.0019(6) 0.0010(6)
C12 0.0301(9) 0.0271(8) 0.0311(8) -0.0012(7) -0.0007(6) -0.0033(6)
C13 0.0324(9) 0.0394(9) 0.0317(8) -0.0034(8) -0.0051(7) -0.0037(7)
C14 0.0325(10) 0.0435(9) 0.0295(8) 0.0016(8) -0.0081(7) 0.0025(7)
C15 0.0282(9) 0.0339(8) 0.0287(8) 0.0010(7) -0.0011(6) 0.0030(6)
C16 0.0389(10) 0.0353(9) 0.0336(9) 0.0044(8) -0.0057(7) 0.0089(7)
C21 0.0234(8) 0.0254(7) 0.0266(7) 0.0022(6) 0.0007(6) 0.0005(6)
C22 0.0357(10) 0.0317(8) 0.0307(8) -0.0006(7) -0.0064(7) -0.0006(6)
C23 0.0488(11) 0.0315(9) 0.0400(9) -0.0079(8) -0.0092(8) -0.0061(7)
C24 0.0495(12) 0.0248(8) 0.0413(10) -0.0029(8) -0.0034(8) -0.0012(7)
C25 0.0332(9) 0.0262(8) 0.0318(8) 0.0021(7) 0.0006(7) 0.0006(6)
C26 0.0408(10) 0.0275(8) 0.0396(9) 0.0026(8) -0.0012(7) 0.0075(7)
C31 0.0288(9) 0.0277(8) 0.0284(8) 0.0052(7) -0.0016(6) 0.0011(6)
C32 0.0298(9) 0.0307(8) 0.0387(9) 0.0008(7) 0.0040(7) 0.0039(7)
C33 0.0316(10) 0.0474(10) 0.0499(10) -0.0012(9) 0.0119(8) 0.0047(9)
C34 0.0328(10) 0.0527(12) 0.0539(11) 0.0088(9) 0.0142(8) -0.0029(9)
C35 0.0321(10) 0.0388(9) 0.0413(9) 0.0085(8) 0.0028(7) -0.0040(7)
C36 0.0470(12) 0.0412(11) 0.0649(13) 0.0162(9) 0.0068(10) -0.0120(9)
C41 0.0305(9) 0.0249(7) 0.0298(8) 0.0042(7) -0.0041(6) 0.0004(6)
C42 0.0352(10) 0.0339(9) 0.0417(10) -0.0076(8) 0.0028(7) 0.0015(7)
C43 0.0469(12) 0.0341(9) 0.0548(11) -0.0148(9) -0.0014(9) 0.0041(8)
C44 0.0552(13) 0.0251(8) 0.0554(11) -0.0053(8) -0.0102(9) 0.0012(8)
C45 0.0434(11) 0.0255(8) 0.0439(10) 0.0038(8) -0.0089(8) 0.0002(7)
C46 0.0549(13) 0.0275(9) 0.0695(13) 0.0123(9) -0.0025(10) -0.0096(9)
C51 0.0311(9) 0.0220(8) 0.0271(7) -0.0032(6) -0.0002(6) 0.0000(6)
C52 0.0284(9) 0.0368(9) 0.0377(9) 0.0032(7) -0.0024(7) 0.0069(7)
C53 0.0320(10) 0.0471(10) 0.0444(10) 0.0021(8) -0.0106(8) 0.0108(8)
C54 0.0442(11) 0.0404(10) 0.0323(9) -0.0048(8) -0.0103(8) 0.0086(7)
C55 0.0388(10) 0.0249(7) 0.0299(8) -0.0058(7) -0.0051(7) 0.0020(6)
C56 0.0499(11) 0.0308(8) 0.0250(8) -0.0091(8) -0.0002(7) 0.0007(6)
C61 0.0292(8) 0.0223(7) 0.0276(7) -0.0017(6) 0.0014(6) -0.0009(6)
C62 0.0271(9) 0.0336(9) 0.0348(9) 0.0038(7) 0.0004(7) 0.0008(7)
C63 0.0265(9) 0.0400(9) 0.0463(10) 0.0065(8) 0.0040(7) 0.0001(8)
C64 0.0319(10) 0.0379(9) 0.0409(9) 0.0013(8) 0.0114(7) -0.0052(7)
C65 0.0346(9) 0.0257(8) 0.0320(8) -0.0041(7) 0.0056(7) -0.0047(6)
C66 0.0455(10) 0.0329(8) 0.0306(8) -0.0080(8) 0.0084(7) -0.0034(7)
C1 0.0345(10) 0.0443(10) 0.0375(9) 0.0072(8) -0.0071(7) -0.0084(8)
C2 0.0503(13) 0.0395(10) 0.0490(11) 0.0095(9) -0.0195(9) 0.0037(8)
N2 0.0880(15) 0.0439(10) 0.0747(13) -0.0050(10) -0.0487(11) 0.0082(9)
C3 0.0419(11) 0.0579(12) 0.0473(11) 0.0067(10) -0.0097(9) -0.0117(9)
N3 0.0734(14) 0.0923(15) 0.0592(12) 0.0065(12) -0.0312(11) -0.0060(11)
C4 0.0330(10) 0.0493(11) 0.0402(10) -0.0014(8) 0.0009(8) -0.0126(8)
N4 0.0614(12) 0.0485(11) 0.0642(11) -0.0063(9) 0.0021(9) -0.0048(9)
C5 0.0374(11) 0.0539(12) 0.0529(12) 0.0118(9) 0.0040(9) -0.0030(9)
C6 0.031(4) 0.0544(14) 0.062(7) 0.006(3) 0.003(5) 0.002(6)
C6A 0.031(4) 0.0544(14) 0.062(7) 0.006(3) 0.003(5) 0.002(6)
N6 0.048(4) 0.0540(16) 0.122(7) 0.008(2) 0.026(5) 0.000(5)
N6A 0.048(4) 0.0540(16) 0.122(7) 0.008(2) 0.026(5) 0.000(5)
C7 0.0438(13) 0.0524(12) 0.0660(14) 0.0096(10) -0.0005(10) -0.0162(10)
N7 0.0464(12) 0.0772(14) 0.128(2) 0.0102(11) 0.0171(12) -0.0346(13)
C8 0.0438(12) 0.0561(12) 0.0353(10) 0.0131(10) -0.0001(8) 0.0033(8)
N8 0.0586(12) 0.0691(13) 0.0532(11) 0.0035(10) -0.0015(9) 0.0075(9)

loop_
_atom_type_symbol
_atom_type_description
_atom_type_scat_dispersion_real
_atom_type_scat_dispersion_imag
_atom_type_scat_source
C C 0.0033 0.0016 'International Tables Vol C Tables 4.2.6.8 and 6.1.1.4'
H H 0.0000 0.0000 'International Tables Vol C Tables 4.2.6.8 and 6.1.1.4'
N N 0.0061 0.0033 'International Tables Vol C Tables 4.2.6.8 and 6.1.1.4'
Fe Fe 0.3463 0.8444 'International Tables Vol C Tables 4.2.6.8 and 6.1.1.4'

loop_
_geom_angle_atom_site_label_1
_geom_angle_atom_site_label_2
_geom_angle_atom_site_label_3
_geom_angle
_geom_angle_publ_flag
N10 Fe1 N20 82.96(5) yes
N10 Fe1 N30 91.24(5) yes
N20 Fe1 N30 93.00(5) yes
N10 Fe1 N40 94.65(5) yes
N20 Fe1 N40 174.97(5) yes
N30 Fe1 N40 82.60(5) yes
N10 Fe1 N60 91.98(5) yes
N20 Fe1 N60 89.73(5) yes
N30 Fe1 N60 176.01(5) yes
N40 Fe1 N60 94.79(5) yes
N10 Fe1 N50 174.50(5) yes
N20 Fe1 N50 94.95(5) yes
N30 Fe1 N50 93.95(5) yes
N40 Fe1 N50 87.83(5) yes
N60 Fe1 N50 82.90(5) yes
C12 N10 C11 117.01(13) ?
C12 N10 Fe1 130.09(10) ?
C11 N10 Fe1 112.86(10) ?
C22 N20 C21 117.31(13) ?
C22 N20 Fe1 130.12(11) ?
C21 N20 Fe1 112.57(9) ?
C32 N30 C31 117.12(14) ?
C32 N30 Fe1 129.95(11) ?
C31 N30 Fe1 112.92(10) ?
C42 N40 C41 117.31(14) ?
C42 N40 Fe1 129.91(11) ?
C41 N40 Fe1 112.67(10) ?
C52 N50 C51 116.99(13) ?
C52 N50 Fe1 130.39(11) ?
C51 N50 Fe1 112.51(10) ?
C62 N60 C61 117.29(13) ?
C62 N60 Fe1 130.11(11) ?
C61 N60 Fe1 112.55(10) ?
N10 C11 C15 124.00(14) ?
N10 C11 C21 115.77(13) ?
C15 C11 C21 120.21(14) ?
N10 C12 C13 122.81(14) ?
N10 C12 H12 118.6 ?
C13 C12 H12 118.6 ?
C14 C13 C12 119.88(15) ?
C14 C13 H13 120.1 ?
C12 C13 H13 120.1 ?
C13 C14 C15 119.33(15) ?
C13 C14 H14 120.3 ?
C15 C14 H14 120.3 ?
C11 C15 C14 116.97(14) ?
C11 C15 C16 118.50(15) ?
C14 C15 C16 124.53(15) ?
C26 C16 C15 121.30(15) ?
C26 C16 H16 119.3 ?
C15 C16 H16 119.3 ?
N20 C21 C25 123.77(14) ?
N20 C21 C11 115.83(13) ?
C25 C21 C11 120.40(14) ?
N20 C22 C23 122.50(15) ?
N20 C22 H22 118.8 ?
C23 C22 H22 118.8 ?
C24 C23 C22 119.98(16) ?
C24 C23 H23 120.0 ?
C22 C23 H23 120.0 ?
C23 C24 C25 119.49(15) ?
C23 C24 H24 120.3 ?
C25 C24 H24 120.3 ?
C21 C25 C24 116.93(14) ?
C21 C25 C26 118.57(15) ?
C24 C25 C26 124.50(15) ?
C16 C26 C25 120.99(15) ?
C16 C26 H26 119.5 ?
C25 C26 H26 119.5 ?
N30 C31 C35 123.54(15) ?
N30 C31 C41 115.77(14) ?
C35 C31 C41 120.69(14) ?
N30 C32 C33 123.00(16) ?
N30 C32 H32 118.5 ?
C33 C32 H32 118.5 ?
C34 C33 C32 119.99(17) ?
C34 C33 H33 120.0 ?
C32 C33 H33 120.0 ?
C33 C34 C35 119.23(16) ?
C33 C34 H34 120.4 ?
C35 C34 H34 120.4 ?
C31 C35 C34 117.08(16) ?
C31 C35 C36 118.26(17) ?
C34 C35 C36 124.66(17) ?
C46 C36 C35 120.91(18) ?
C46 C36 H36 119.5 ?
C35 C36 H36 119.5 ?
N40 C41 C45 123.68(15) ?
N40 C41 C31 116.00(13) ?
C45 C41 C31 120.32(15) ?
N40 C42 C43 122.33(17) ?
N40 C42 H42 118.8 ?
C43 C42 H42 118.8 ?
C44 C43 C42 120.34(17) ?
C44 C43 H43 119.8 ?
C42 C43 H43 119.8 ?
C43 C44 C45 119.26(16) ?
C43 C44 H44 120.4 ?
C45 C44 H44 120.4 ?
C44 C45 C41 117.06(16) ?
C44 C45 C46 125.19(16) ?
C41 C45 C46 117.75(16) ?
C36 C46 C45 122.04(17) ?
C36 C46 H46 119.0 ?
C45 C46 H46 119.0 ?
N50 C51 C55 123.56(15) ?
N50 C51 C61 115.91(13) ?
C55 C51 C61 120.53(14) ?
N50 C52 C53 122.74(16) ?
N50 C52 H52 118.6 ?
C53 C52 H52 118.6 ?
C54 C53 C52 120.30(16) ?
C54 C53 H53 119.8 ?
C52 C53 H53 119.8 ?
C53 C54 C55 118.93(15) ?
C53 C54 H54 120.5 ?
C55 C54 H54 120.5 ?
C54 C55 C51 117.47(15) ?
C54 C55 C56 124.57(15) ?
C51 C55 C56 117.94(15) ?
C66 C56 C55 121.44(15) ?
C66 C56 H56 119.3 ?
C55 C56 H56 119.3 ?
N60 C61 C65 123.27(14) ?
N60 C61 C51 116.01(13) ?
C65 C61 C51 120.71(14) ?
N60 C62 C63 122.88(15) ?
N60 C62 H62 118.6 ?
C63 C62 H62 118.6 ?
C64 C63 C62 119.78(16) ?
C64 C63 H63 120.1 ?
C62 C63 H63 120.1 ?
C63 C64 C65 119.43(15) ?
C63 C64 H64 120.3 ?
C65 C64 H64 120.3 ?
C64 C65 C61 117.30(15) ?
C64 C65 C66 124.76(15) ?
C61 C65 C66 117.93(15) ?
C56 C66 C65 121.35(15) ?
C56 C66 H66 119.3 ?
C65 C66 H66 119.3 ?
C4 C1 C2 119.42(16) ?
C4 C1 C3 120.67(17) ?
C2 C1 C3 119.90(17) ?
N2 C2 C1 179.2(2) ?
N3 C3 C1 178.9(2) ?
N4 C4 C1 177.6(2) ?
C6 C5 C8 118.8(9) ?
C6 C5 C7 119.6(9) ?
C8 C5 C7 120.77(18) ?
C8 C5 C6A 121.1(9) ?
C7 C5 C6A 117.3(9) ?
N6 C6 C5 175.1(12) ?
N6A C6A C5 176.0(10) ?
N7 C7 C5 179.9(3) ?
N8 C8 C5 179.1(2) ?

loop_
_geom_bond_atom_site_label_1
_geom_bond_atom_site_label_2
_geom_bond_distance
_geom_bond_publ_flag
Fe1 N10 1.9745(12) yes
Fe1 N20 1.9761(12) yes
Fe1 N30 1.9767(13) yes
Fe1 N40 1.9779(13) yes
Fe1 N60 1.9782(13) yes
Fe1 N50 1.9810(13) yes
N10 C12 1.3369(19) ?
N10 C11 1.3654(19) ?
N20 C22 1.332(2) ?
N20 C21 1.3704(19) ?
N30 C32 1.336(2) ?
N30 C31 1.3628(19) ?
N40 C42 1.333(2) ?
N40 C41 1.365(2) ?
N50 C52 1.334(2) ?
N50 C51 1.3691(19) ?
N60 C62 1.329(2) ?
N60 C61 1.3700(19) ?
C11 C15 1.402(2) ?
C11 C21 1.426(2) ?
C12 C13 1.400(2) ?
C12 H12 0.9500 ?
C13 C14 1.370(2) ?
C13 H13 0.9500 ?
C14 C15 1.408(2) ?
C14 H14 0.9500 ?
C15 C16 1.433(2) ?
C16 C26 1.356(2) ?
C16 H16 0.9500 ?
C21 C25 1.399(2) ?
C22 C23 1.399(2) ?
C22 H22 0.9500 ?
C23 C24 1.368(2) ?
C23 H23 0.9500 ?
C24 C25 1.405(2) ?
C24 H24 0.9500 ?
C25 C26 1.436(2) ?
C26 H26 0.9500 ?
C31 C35 1.406(2) ?
C31 C41 1.419(2) ?
C32 C33 1.391(2) ?
C32 H32 0.9500 ?
C33 C34 1.366(3) ?
C33 H33 0.9500 ?
C34 C35 1.407(3) ?
C34 H34 0.9500 ?
C35 C36 1.428(3) ?
C36 C46 1.351(3) ?
C36 H36 0.9500 ?
C41 C45 1.404(2) ?
C42 C43 1.401(2) ?
C42 H42 0.9500 ?
C43 C44 1.362(3) ?
C43 H43 0.9500 ?
C44 C45 1.403(3) ?
C44 H44 0.9500 ?
C45 C46 1.434(3) ?
C46 H46 0.9500 ?
C51 C55 1.408(2) ?
C51 C61 1.421(2) ?
C52 C53 1.402(2) ?
C52 H52 0.9500 ?
C53 C54 1.367(3) ?
C53 H53 0.9500 ?
C54 C55 1.402(2) ?
C54 H54 0.9500 ?
C55 C56 1.438(2) ?
C56 C66 1.354(3) ?
C56 H56 0.9500 ?
C61 C65 1.404(2) ?
C62 C63 1.401(2) ?
C62 H62 0.9500 ?
C63 C64 1.364(2) ?
C63 H63 0.9500 ?
C64 C65 1.403(2) ?
C64 H64 0.9500 ?
C65 C66 1.441(2) ?
C66 H66 0.9500 ?
C1 C4 1.404(3) ?
C1 C2 1.407(3) ?
C1 C3 1.410(3) ?
C2 N2 1.149(2) ?
C3 N3 1.148(3) ?
C4 N4 1.148(2) ?
C5 C6 1.40(2) ?
C5 C8 1.403(3) ?
C5 C7 1.404(3) ?
C5 C6A 1.43(2) ?
C6 N6 1.15(2) ?
C6A N6A 1.15(2) ?
C7 N7 1.147(3) ?
C8 N8 1.155(3) ?
